data_1525538
loop_
_publ_author_name
'von der Muehll, R.'

_publ_section_title
;
 Structure cristalline de la phase Sr3 (Fe F6)2
;
_journal_name_full
;
Comptes Rendus Hebdomadaires des Seances de l'Academie des Sciences, Serie C, 
Sciences Chimiques (1966-)
;
_journal_page_first 713
_journal_page_last 715
_journal_volume 278
_journal_year 1974
_chemical_formula_sum 'F0.666667 Fe2 Sr3'
_chemical_name_systematic 'Sr3 (Fe F6)2'
_space_group_IT_number 80
_symmetry_space_group_name_Hall 'I 4bw'
_symmetry_space_group_name_H-M 'I 41'
_cell_angle_alpha 90
_cell_angle_beta 90
_cell_angle_gamma 90
_cell_formula_units_Z 24
_cell_length_a 20.338
_cell_length_b 20.338
_cell_length_c 14.668
_cell_volume 6067.187
_citation_journal_id_ASTM CHDCAQ
_cod_data_source_file vonderMuehll_CHDCAQ_1974_16.cif
_cod_data_source_block F0.666667Fe2Sr3
_cod_database_code 1525538

loop_
_symmetry_equiv_pos_as_xyz
x,y,z
-y,x+1/2,z+1/4
-x+1/2,-y+1/2,z+1/2
y+1/2,-x,z+3/4
x+1/2,y+1/2,z+1/2
-y+1/2,x+1,z+3/4
-x+1,-y+1,z+1
y+1,-x+1/2,z+5/4

loop_
_atom_site_label
_atom_site_type_symbol
_atom_site_fract_x
_atom_site_fract_y
_atom_site_fract_z
_atom_site_occupancy
_atom_site_U_iso_or_equiv
Fe4 Fe+3 0 0 0.8768 1 0.0
Sr8 Sr+2 -0.0881 -0.1644 0.7503 1 0.0
Fe8 Fe+3 -0.073 -0.254 0.4879 1 0.0
Sr5 Sr+2 0.1682 -0.0873 0.2498 1 0.0
Fe5 Fe+3 0.2618 -0.0869 -0.0015 1 0.0
Sr3 Sr+2 0.0795 -0.136 0.0035 1 0.0
Sr4 Sr+2 0.0791 -0.1345 0.5032 1 0.0
F1 F-1 0.266 -0.14 0.238 1 0.0
Sr2 Sr+2 0.1385 0.0804 0.5043 1 0.0
Fe6 Fe+3 0.2616 -0.0928 0.496 1 0.0
Sr1 Sr+2 0.1385 0.0816 0 1 0.0
Sr9 Sr+2 0.2371 0.7521 0.3676 1 0.0
Sr6 Sr+2 0.1693 -0.0891 0.75 1 0.0
Fe2 Fe+3 0 0 0.6431 1 0.0
Fe7 Fe+3 -0.0696 -0.2567 -0.0055 1 0.0
Fe3 Fe+3 0 0 0.3815 1 0.0
Fe1 Fe+3 0 0 0.1472 1 0.0
Sr7 Sr+2 -0.0851 -0.1637 0.2498 1 0.0
F2 F-1 0.272 -0.159 0.726 1 0.0
